data_4345835
loop_
_publ_author_name
'Mahapatra, Prithwish'
'Ghosh, Soumavo'
'Giri, Sanjib'
'Rane, Vinayak'
'Kadam, Ramakant'
'Drew, Michael G. B.'
'Ghosh, Ashutosh'

_publ_section_title
;
 Subtle Structural Changes in (Cu(II)L)2Mn(II) Complexes To Induce
 Heterometallic Cooperative Catalytic Oxidase Activities on Phenolic
 Substrates (H2L = Salen Type Unsymmetrical Schiff Base).
;
_journal_issue 9
_journal_name_full 'Inorganic chemistry'
_journal_page_first 5105
_journal_page_last 5121
_journal_paper_doi 10.1021/acs.inorgchem.7b00253
_journal_volume 56
_journal_year 2017
_chemical_formula_moiety 'C36 H36 Cu2 N4 O4'
_chemical_formula_sum 'C36 H36 Cu2 N4 O4'
_chemical_formula_weight 715.79
_space_group_crystal_system monoclinic
_space_group_IT_number 14
_space_group_name_Hall '-P 2ybc'
_space_group_name_H-M_alt 'P 1 21/c 1'
_symmetry_space_group_name_Hall '-P 2ybc'
_symmetry_space_group_name_H-M 'P 1 21/c 1'
_atom_sites_solution_hydrogens geom
_audit_creation_method SHELXL-2014/7
_cell_angle_alpha 90.00
_cell_angle_beta 105.390(5)
_cell_angle_gamma 90.00
_cell_formula_units_Z 2
_cell_length_a 7.317(5)
_cell_length_b 22.932(5)
_cell_length_c 9.537(5)
_cell_measurement_reflns_used 2767
_cell_measurement_temperature 293(2)
_cell_measurement_theta_max 25.16
_cell_measurement_theta_min 1.78
_cell_volume 1542.9(14)
_computing_cell_refinement 'Bruker SMART'
_computing_data_collection 'Bruker SMART'
_computing_data_reduction 'Bruker SAINT'
_computing_structure_refinement 'SHELXL-2014/7 (Sheldrick, 2014)'
_diffrn_ambient_temperature 293(2)
_diffrn_measured_fraction_theta_full 0.987
_diffrn_measured_fraction_theta_max 0.987
_diffrn_measurement_device_type 'CCD area detector'
_diffrn_measurement_method 'phi and omega scans'
_diffrn_radiation_monochromator graphite
_diffrn_radiation_source 'fine-focus sealed tube'
_diffrn_radiation_type MoK\a
_diffrn_radiation_wavelength 0.71073
_diffrn_reflns_av_R_equivalents 0.0368
_diffrn_reflns_av_unetI/netI 0.0344
_diffrn_reflns_Laue_measured_fraction_full 0.987
_diffrn_reflns_Laue_measured_fraction_max 0.987
_diffrn_reflns_limit_h_max 8
_diffrn_reflns_limit_h_min -8
_diffrn_reflns_limit_k_max 24
_diffrn_reflns_limit_k_min -27
_diffrn_reflns_limit_l_max 11
_diffrn_reflns_limit_l_min -11
_diffrn_reflns_number 10647
_diffrn_reflns_point_group_measured_fraction_full 0.987
_diffrn_reflns_point_group_measured_fraction_max 0.987
_diffrn_reflns_theta_full 25.162
_diffrn_reflns_theta_max 25.162
_diffrn_reflns_theta_min 1.776
_exptl_absorpt_coefficient_mu 1.427
_exptl_absorpt_correction_T_max 0.972
_exptl_absorpt_correction_T_min 0.950
_exptl_absorpt_correction_type empirical
_exptl_absorpt_process_details SADABS
_exptl_crystal_colour Green
_exptl_crystal_density_diffrn 1.541
_exptl_crystal_density_method 'not measured'
_exptl_crystal_description Prismatic
_exptl_crystal_F_000 740
_exptl_crystal_size_max 0.04
_exptl_crystal_size_mid 0.03
_exptl_crystal_size_min 0.02
_refine_diff_density_max 0.229
_refine_diff_density_min -0.559
_refine_diff_density_rms 0.062
_refine_ls_extinction_method none
_refine_ls_goodness_of_fit_ref 1.032
_refine_ls_hydrogen_treatment constr
_refine_ls_matrix_type full
_refine_ls_number_parameters 209
_refine_ls_number_reflns 2732
_refine_ls_number_restraints 0
_refine_ls_restrained_S_all 1.032
_refine_ls_R_factor_all 0.0441
_refine_ls_R_factor_gt 0.0332
_refine_ls_shift/su_max 0.000
_refine_ls_shift/su_mean 0.000
_refine_ls_structure_factor_coef Fsqd
_refine_ls_weighting_details 'w=1/[\s^2^(Fo^2^)+(0.0461P)^2^+0.2193P] where P=(Fo^2^+2Fc^2^)/3'
_refine_ls_weighting_scheme calc
_refine_ls_wR_factor_gt 0.0800
_refine_ls_wR_factor_ref 0.0859
_reflns_Friedel_coverage 0.000
_reflns_number_gt 2242
_reflns_number_total 2767
_reflns_threshold_expression 'I > 2\s(I)'
_cod_data_source_file ic7b00253_si_002.cif
_cod_data_source_block 1
_cod_depositor_comments
;
The following automatic conversions were performed:

'_exptl_absorpt_correction_type' value 'EMPIRICAL' changed to
'empirical' according to
/home/data/users/saulius/crontab/automatic-downloads/current/ACS/lib/dictionaries/cif_core.dic
dictionary named 'cif_core.dic' version 2.4.2 from 2011-04-26.

Automatic conversion script
Id: cif_fix_values 4973 2017-02-22 13:04:09Z antanas 
;
_cod_database_code 4345835
_shelx_shelxl_version_number 2014/7
_shelx_space_group_comment
;
The symmetry employed for this shelxl refinement is uniquely defined
by the following loop, which should always be used as a source of
symmetry information in preference to the above space-group names.
They are only intended as comments.
;

loop_
_space_group_symop_operation_xyz
'x, y, z'
'-x, y+1/2, -z+1/2'
'-x, -y, -z'
'x, -y-1/2, z-1/2'

loop_
_atom_site_label
_atom_site_type_symbol
_atom_site_fract_x
_atom_site_fract_y
_atom_site_fract_z
_atom_site_U_iso_or_equiv
_atom_site_adp_type
_atom_site_occupancy
_atom_site_site_symmetry_order
_atom_site_calc_flag
_atom_site_refinement_flags_posn
_atom_site_refinement_flags_adp
Cu1 Cu 0.27166(4) 0.00604(2) 0.98565(3) 0.03395(13) Uani 1 1 d . .
O11 O 0.4853(2) 0.02590(8) 1.14246(18) 0.0386(4) Uani 1 1 d . .
O31 O 0.2774(3) -0.06819(7) 1.08327(18) 0.0427(5) Uani 1 1 d . .
N23 N 0.0833(3) -0.02377(10) 0.8135(2) 0.0365(5) Uani 1 1 d . .
N19 N 0.2284(3) 0.09244(9) 0.9432(2) 0.0368(5) Uani 1 1 d . .
C12 C 0.4643(3) 0.06508(11) 1.2374(3) 0.0350(6) Uani 1 1 d . .
C17 C 0.3594(3) 0.11745(11) 1.1970(3) 0.0349(6) Uani 1 1 d . .
C25 C 0.1615(4) -0.12606(12) 0.8693(3) 0.0375(6) Uani 1 1 d . .
C16 C 0.3440(4) 0.15576(11) 1.3073(3) 0.0432(7) Uani 1 1 d . .
H6 H 0.2770 0.1903 1.2815 0.052 Uiso 1 1 calc R U
C13 C 0.5502(4) 0.05599(12) 1.3856(3) 0.0438(7) Uani 1 1 d . .
H3 H 0.6244 0.0229 1.4138 0.053 Uiso 1 1 calc R U
C30 C 0.2528(4) -0.11852(12) 1.0191(3) 0.0360(6) Uani 1 1 d . .
C29 C 0.3153(4) -0.16946(12) 1.1008(3) 0.0436(7) Uani 1 1 d . .
H20 H 0.3707 -0.1662 1.2002 0.052 Uiso 1 1 calc R U
C181 C 0.2355(4) 0.19590(13) 1.0080(3) 0.0510(8) Uani 1 1 d . .
H9A H 0.2695 0.2049 0.9199 0.076 Uiso 1 1 calc R U
H9B H 0.3103 0.2191 1.0862 0.076 Uiso 1 1 calc R U
H9C H 0.1036 0.2043 0.9954 0.076 Uiso 1 1 calc R U
C20 C 0.1409(5) 0.11315(13) 0.7933(3) 0.0502(8) Uani 1 1 d . .
H11A H 0.2235 0.1421 0.7681 0.060 Uiso 1 1 calc R U
H11B H 0.0217 0.1321 0.7910 0.060 Uiso 1 1 calc R U
C26 C 0.1466(4) -0.18194(13) 0.8078(3) 0.0473(7) Uani 1 1 d . .
H17 H 0.0895 -0.1863 0.7089 0.057 Uiso 1 1 calc R U
C18 C 0.2719(4) 0.13210(12) 1.0435(3) 0.0369(6) Uani 1 1 d . .
C27 C 0.2137(4) -0.23028(13) 0.8891(4) 0.0560(8) Uani 1 1 d . .
H18 H 0.2041 -0.2669 0.8459 0.067 Uiso 1 1 calc R U
C28 C 0.2967(4) -0.22378(13) 1.0378(3) 0.0509(8) Uani 1 1 d . .
H19 H 0.3398 -0.2565 1.0948 0.061 Uiso 1 1 calc R U
C24 C 0.0745(4) -0.07807(12) 0.7793(3) 0.0401(6) Uani 1 1 d . .
H15 H 0.0037 -0.0874 0.6858 0.048 Uiso 1 1 calc R U
C14 C 0.5284(4) 0.09444(13) 1.4909(3) 0.0495(7) Uani 1 1 d . .
H4 H 0.5847 0.0865 1.5885 0.059 Uiso 1 1 calc R U
C21 C 0.1050(5) 0.06615(13) 0.6813(3) 0.0540(8) Uani 1 1 d . .
H12A H 0.2257 0.0494 0.6785 0.065 Uiso 1 1 calc R U
H12B H 0.0490 0.0836 0.5870 0.065 Uiso 1 1 calc R U
C22 C -0.0228(4) 0.01765(13) 0.7050(3) 0.0483(7) Uani 1 1 d . .
H13A H -0.1266 0.0339 0.7379 0.058 Uiso 1 1 calc R U
H13B H -0.0760 -0.0025 0.6139 0.058 Uiso 1 1 calc R U
C15 C 0.4237(4) 0.14451(13) 1.4521(3) 0.0499(7) Uani 1 1 d . .
H5 H 0.4070 0.1704 1.5228 0.060 Uiso 1 1 calc R U

loop_
_atom_site_aniso_label
_atom_site_aniso_U_11
_atom_site_aniso_U_22
_atom_site_aniso_U_33
_atom_site_aniso_U_23
_atom_site_aniso_U_13
_atom_site_aniso_U_12
Cu1 0.0346(2) 0.0342(2) 0.03093(19) 0.00022(13) 0.00487(14) 0.00161(13)
O11 0.0340(10) 0.0375(10) 0.0403(10) -0.0068(8) 0.0029(8) 0.0057(8)
O31 0.0576(12) 0.0360(11) 0.0329(10) -0.0006(8) 0.0092(9) -0.0024(9)
N23 0.0329(12) 0.0461(14) 0.0297(11) 0.0017(10) 0.0070(10) 0.0045(10)
N19 0.0366(13) 0.0368(13) 0.0364(12) 0.0061(10) 0.0086(10) 0.0018(10)
C12 0.0294(14) 0.0342(15) 0.0411(14) -0.0044(12) 0.0088(12) -0.0054(11)
C17 0.0326(15) 0.0257(14) 0.0452(15) -0.0006(11) 0.0083(12) -0.0030(11)
C25 0.0344(15) 0.0416(16) 0.0387(15) -0.0052(12) 0.0138(12) -0.0033(12)
C16 0.0393(16) 0.0309(15) 0.0565(18) -0.0053(13) 0.0079(14) 0.0001(12)
C13 0.0436(17) 0.0406(16) 0.0425(16) -0.0012(12) 0.0032(13) 0.0058(13)
C30 0.0345(15) 0.0367(16) 0.0401(15) -0.0008(12) 0.0156(12) -0.0019(11)
C29 0.0468(17) 0.0407(17) 0.0448(16) 0.0022(13) 0.0146(14) 0.0014(13)
C181 0.056(2) 0.0365(17) 0.060(2) 0.0097(13) 0.0148(16) 0.0015(13)
C20 0.064(2) 0.0481(18) 0.0391(16) 0.0140(13) 0.0145(15) 0.0091(14)
C26 0.0490(18) 0.0491(19) 0.0456(16) -0.0108(14) 0.0158(14) -0.0018(14)
C18 0.0299(14) 0.0340(15) 0.0483(16) 0.0057(12) 0.0133(12) 0.0008(11)
C27 0.063(2) 0.0400(18) 0.072(2) -0.0142(16) 0.0299(18) -0.0013(15)
C28 0.0535(18) 0.0454(19) 0.0584(19) 0.0043(14) 0.0231(15) 0.0080(14)
C24 0.0357(15) 0.0520(18) 0.0329(14) -0.0037(13) 0.0096(12) -0.0038(13)
C14 0.0520(19) 0.0523(19) 0.0390(16) -0.0075(13) 0.0029(14) 0.0014(14)
C21 0.071(2) 0.060(2) 0.0327(15) 0.0108(14) 0.0172(15) 0.0153(16)
C22 0.0458(18) 0.061(2) 0.0322(14) 0.0014(13) 0.0007(13) 0.0098(15)
C15 0.0535(19) 0.0460(18) 0.0483(17) -0.0172(14) 0.0099(15) -0.0031(14)

loop_
_atom_type_symbol
_atom_type_description
_atom_type_scat_dispersion_real
_atom_type_scat_dispersion_imag
_atom_type_scat_source
C C 0.0033 0.0016 'International Tables Vol C Tables 4.2.6.8 and 6.1.1.4'
H H 0.0000 0.0000 'International Tables Vol C Tables 4.2.6.8 and 6.1.1.4'
N N 0.0061 0.0033 'International Tables Vol C Tables 4.2.6.8 and 6.1.1.4'
O O 0.0106 0.0060 'International Tables Vol C Tables 4.2.6.8 and 6.1.1.4'
Ni Ni 0.3393 1.1124 'International Tables Vol C Tables 4.2.6.8 and 6.1.1.4'
Cu Cu 0.3201 1.2651 'International Tables Vol C Tables 4.2.6.8 and 6.1.1.4'

loop_
_geom_angle_atom_site_label_1
_geom_angle_atom_site_label_2
_geom_angle_atom_site_label_3
_geom_angle
O11 Cu1 O31 85.66(8)
O11 Cu1 N23 169.79(8)
O31 Cu1 N23 90.96(9)
O11 Cu1 N19 88.58(8)
O31 Cu1 N19 159.48(8)
N23 Cu1 N19 97.77(9)
C12 O11 Cu1 118.82(16)
C30 O31 Cu1 125.00(16)
C24 N23 C22 117.9(2)
C24 N23 Cu1 121.72(18)
C22 N23 Cu1 119.13(19)
C18 N19 C20 116.5(2)
C18 N19 Cu1 122.87(19)
C20 N19 Cu1 120.65(17)
O11 C12 C13 119.4(2)
O11 C12 C17 123.0(2)
C13 C12 C17 117.6(2)
C16 C17 C12 118.2(2)
C16 C17 C18 120.2(2)
C12 C17 C18 121.5(2)
C26 C25 C30 119.8(3)
C26 C25 C24 118.6(3)
C30 C25 C24 121.6(2)
C15 C16 C17 122.8(3)
C14 C13 C12 122.2(3)
O31 C30 C29 119.5(2)
O31 C30 C25 123.6(2)
C29 C30 C25 116.9(2)
C28 C29 C30 122.0(3)
N19 C20 C21 114.1(2)
C27 C26 C25 121.9(3)
N19 C18 C17 122.0(2)
N19 C18 C181 121.3(3)
C17 C18 C181 116.6(2)
C26 C27 C28 119.0(3)
C29 C28 C27 120.5(3)
N23 C24 C25 127.4(3)
C15 C14 C13 120.1(3)
C20 C21 C22 115.1(2)
N23 C22 C21 110.5(2)
C16 C15 C14 119.0(3)

loop_
_geom_bond_atom_site_label_1
_geom_bond_atom_site_label_2
_geom_bond_distance
Cu1 O11 1.9095(19)
Cu1 O31 1.9355(18)
Cu1 N23 1.965(2)
Cu1 N19 2.030(2)
O11 C12 1.313(3)
O31 C30 1.296(3)
N23 C24 1.284(3)
N23 C22 1.466(3)
N19 C18 1.297(3)
N19 C20 1.481(3)
C12 C13 1.402(4)
C12 C17 1.422(3)
C17 C16 1.398(4)
C17 C18 1.473(4)
C25 C26 1.402(4)
C25 C30 1.418(3)
C25 C24 1.436(4)
C16 C15 1.373(4)
C13 C14 1.377(4)
C30 C29 1.411(4)
C29 C28 1.374(4)
C181 C18 1.509(4)
C20 C21 1.491(4)
C26 C27 1.367(4)
C27 C28 1.395(4)
C14 C15 1.376(4)
C21 C22 1.508(4)
